data_9008091
loop_
_publ_author_name
'Rentzeperis, P. J.'

_publ_section_title
;
 The crystal structure of the anhydrous stannous sulphate
;
_journal_name_full 'Zeitschrift fur Kristallographie'
_journal_page_first 431
_journal_page_last 436
_journal_volume 117
_journal_year 1962
_chemical_formula_structural SnSO4
_chemical_formula_sum 'O4 S Sn'
_space_group_IT_number 62
_symmetry_space_group_name_Hall '-P 2ac 2n'
_symmetry_space_group_name_H-M 'P n m a'
_cell_angle_alpha 90
_cell_angle_beta 90
_cell_angle_gamma 90
_cell_length_a 8.799
_cell_length_b 5.319
_cell_length_c 7.115
_cell_formula_units_Z 4
_cell_volume 332.995
_database_code_amcsd 0010603
_exptl_crystal_density_diffrn 4.284
_cod_original_formula_sum 'Sn S O4'
_cod_database_code 9008091
_amcsd_formula_title SnSO4

loop_
_space_group_symop_operation_xyz
x,y,z
x,1/2-y,z
-x,1/2+y,-z
1/2-x,1/2+y,1/2+z
1/2+x,1/2-y,1/2-z
1/2+x,y,1/2-z
1/2-x,-y,1/2+z
-x,-y,-z

loop_
_atom_site_label
_atom_site_fract_x
_atom_site_fract_y
_atom_site_fract_z
Sn 0.20800 0.25000 0.22200
S 0.06900 0.25000 0.69400
O1 -0.08300 0.25000 0.59700
O2 0.19400 0.25000 0.55000
O3 0.08800 0.02000 0.81900

loop_
_cod_related_entry_id
_cod_related_entry_database
_cod_related_entry_code
1 AMCSD 0010603
